data_7046075
loop_
_publ_author_name
'Fischer, Paul J.'
'Senthil, Shuruthi'
'Stephan, Jeremy T.'
'Swift, McKinley L'
'Storlie, Meghan D.'
'Chan, Emily T.'
'Vollmer, Matthew V.'
'Young, Victor G.'

_publ_section_title
;
 Inductive modulation of tris(phosphinomethyl)phenylborate donation at
 group VI metals via borate phenyl substituent modification.
;
_journal_issue 17
_journal_name_full 'Dalton transactions (Cambridge, England : 2003)'
_journal_page_first 6166
_journal_page_last 6176
_journal_paper_doi 10.1039/c8dt00703a
_journal_volume 47
_journal_year 2018
_chemical_formula_moiety 'C30 H53 B Cr O3 P3, C36 H30 N P2'
_chemical_formula_sum 'C66 H83 B Cr N O3 P5'
_chemical_formula_weight 1155.99
_chemical_name_common 16168z
_space_group_crystal_system triclinic
_space_group_IT_number 2
_space_group_name_Hall '-P 1'
_space_group_name_H-M_alt 'P -1'
_symmetry_space_group_name_Hall '-P 1'
_symmetry_space_group_name_H-M 'P -1'
_atom_sites_solution_hydrogens geom
_audit_creation_method SHELXL-2014/6
_audit_update_record
;
2018-02-16 deposited with the CCDC.
2018-04-04 downloaded from the CCDC.
;
_cell_angle_alpha 93.923(5)
_cell_angle_beta 104.751(5)
_cell_angle_gamma 91.952(5)
_cell_formula_units_Z 2
_cell_length_a 13.399(5)
_cell_length_b 14.737(6)
_cell_length_c 16.319(7)
_cell_measurement_reflns_used 1367
_cell_measurement_temperature 173(2)
_cell_measurement_theta_max 27.51
_cell_measurement_theta_min 2.66
_cell_volume 3104(2)
_computing_cell_refinement 'Bruker SAINT'
_computing_data_collection 'Bruker APEX2'
_computing_data_reduction 'Bruker SAINT'
_computing_molecular_graphics 'Bruker SHELXTL'
_computing_publication_material 'Bruker SHELXTL'
_computing_structure_refinement 'SHELXL-2014/6 (Sheldrick, 2014)'
_computing_structure_solution 'SHELXT-2014/ (Sheldrick, 2014)'
_diffrn_ambient_temperature 173(2)
_diffrn_measured_fraction_theta_full 0.999
_diffrn_measured_fraction_theta_max 0.977
_diffrn_measurement_device_type 'Bruker APEX-II CCD'
_diffrn_measurement_method '\f and \w scans'
_diffrn_radiation_type MoK\a
_diffrn_radiation_wavelength 0.71073
_diffrn_reflns_av_R_equivalents 0.0339
_diffrn_reflns_av_unetI/netI 0.0379
_diffrn_reflns_Laue_measured_fraction_full 0.999
_diffrn_reflns_Laue_measured_fraction_max 0.977
_diffrn_reflns_limit_h_max 16
_diffrn_reflns_limit_h_min -17
_diffrn_reflns_limit_k_max 19
_diffrn_reflns_limit_k_min -19
_diffrn_reflns_limit_l_max 21
_diffrn_reflns_limit_l_min 0
_diffrn_reflns_number 13924
_diffrn_reflns_point_group_measured_fraction_full 0.999
_diffrn_reflns_point_group_measured_fraction_max 0.977
_diffrn_reflns_theta_full 25.242
_diffrn_reflns_theta_max 27.593
_diffrn_reflns_theta_min 1.761
_diffrn_source 'sealed tube'
_exptl_absorpt_coefficient_mu 0.358
_exptl_absorpt_correction_T_max 0.745553
_exptl_absorpt_correction_T_min 0.679026
_exptl_absorpt_correction_type multi-scan
_exptl_absorpt_process_details 'TWINABS 2012/1 (Sheldrick, 2012)'
_exptl_crystal_colour yellow
_exptl_crystal_density_diffrn 1.237
_exptl_crystal_description Plate
_exptl_crystal_F_000 1228
_exptl_crystal_size_max 0.450
_exptl_crystal_size_mid 0.320
_exptl_crystal_size_min 0.080
_exptl_transmission_factor_max 0.745553
_exptl_transmission_factor_min 0.679026
_refine_diff_density_max 0.680
_refine_diff_density_min -0.647
_refine_diff_density_rms 0.058
_refine_ls_extinction_method none
_refine_ls_goodness_of_fit_ref 1.005
_refine_ls_hydrogen_treatment constr
_refine_ls_matrix_type full
_refine_ls_number_parameters 725
_refine_ls_number_reflns 13924
_refine_ls_number_restraints 716
_refine_ls_restrained_S_all 0.992
_refine_ls_R_factor_all 0.0539
_refine_ls_R_factor_gt 0.0395
_refine_ls_shift/su_max 0.005
_refine_ls_shift/su_mean 0.000
_refine_ls_structure_factor_coef Fsqd
_refine_ls_weighting_details 'w=1/[\s^2^(Fo^2^)+(0.0379P)^2^+1.5686P] where P=(Fo^2^+2Fc^2^)/3'
_refine_ls_weighting_scheme calc
_refine_ls_wR_factor_gt 0.0890
_refine_ls_wR_factor_ref 0.0974
_reflns_Friedel_coverage 0.000
_reflns_number_gt 11475
_reflns_number_total 13924
_reflns_threshold_expression 'I > 2\s(I)'
_cod_data_source_file c8dt00703a2.cif
_cod_data_source_block 16168z
_cod_depositor_comments 'Adding full bibliography for 7046074--7046090.cif.'
_cod_database_code 7046075
_shelx_space_group_comment
;
The symmetry employed for this shelxl refinement is uniquely defined
by the following loop, which should always be used as a source of
symmetry information in preference to the above space-group names.
They are only intended as comments.
;
_shelx_estimated_absorpt_t_min 0.855
_shelx_estimated_absorpt_t_max 0.972
_shelxl_version_number 2014/6

loop_
_space_group_symop_operation_xyz
'x, y, z'
'-x, -y, -z'

loop_
_atom_site_label
_atom_site_type_symbol
_atom_site_fract_x
_atom_site_fract_y
_atom_site_fract_z
_atom_site_U_iso_or_equiv
_atom_site_adp_type
_atom_site_occupancy
_atom_site_site_symmetry_order
_atom_site_calc_flag
_atom_site_refinement_flags_posn
_atom_site_refinement_flags_adp
_atom_site_refinement_flags_occupancy
_atom_site_disorder_assembly
_atom_site_disorder_group
Cr1 Cr 0.48764(2) 0.74366(2) 0.20497(2) 0.01814(7) Uani 1 1 d . U . . .
C1 C 0.57291(16) 0.65754(15) 0.18028(14) 0.0310(5) Uani 1 1 d . U . . .
O1 O 0.63466(13) 0.60566(13) 0.17191(13) 0.0542(5) Uani 1 1 d . U . . .
C2 C 0.55846(15) 0.72651(15) 0.31341(13) 0.0271(4) Uani 1 1 d . U . . .
O2 O 0.61662(12) 0.71207(14) 0.37820(10) 0.0457(5) Uani 1 1 d . U . . .
C3 C 0.58984(16) 0.83004(15) 0.20711(13) 0.0264(4) Uani 1 1 d . U . . .
O3 O 0.65995(13) 0.88113(12) 0.21128(12) 0.0454(4) Uani 1 1 d . U . . .
C4 C 0.08457(15) 0.77845(14) 0.05103(12) 0.0233(4) Uani 1 1 d . U . . .
C5 C 0.05388(17) 0.85522(15) 0.00606(14) 0.0310(5) Uani 1 1 d . U . . .
H5A H 0.1059 0.8972 -0.0009 0.037 Uiso 1 1 calc R U . . .
C6 C -0.04908(17) 0.87252(16) -0.02864(15) 0.0342(5) Uani 1 1 d . U . . .
H6A H -0.0660 0.9258 -0.0578 0.041 Uiso 1 1 calc R U . . .
C7 C -0.12681(16) 0.81237(17) -0.02070(14) 0.0327(5) Uani 1 1 d . U . . .
H7A H -0.1973 0.8235 -0.0446 0.039 Uiso 1 1 calc R U . . .
C8 C -0.10043(16) 0.73590(17) 0.02245(14) 0.0336(5) Uani 1 1 d . U . . .
H8A H -0.1530 0.6939 0.0285 0.040 Uiso 1 1 calc R U . . .
C9 C 0.00314(16) 0.71993(16) 0.05727(13) 0.0281(4) Uani 1 1 d . U . . .
H9A H 0.0191 0.6667 0.0867 0.034 Uiso 1 1 calc R U . . .
C10 C 0.23547(14) 0.83169(14) 0.18580(13) 0.0231(4) Uani 1 1 d . U . . .
H10A H 0.2051 0.8020 0.2272 0.028 Uiso 1 1 calc R U . A 1
H10B H 0.2010 0.8896 0.1743 0.028 Uiso 1 1 calc R U . A 1
P1 P 0.37303(4) 0.85903(3) 0.23601(3) 0.01908(11) Uani 0.896(4) 1 d D U P B 1
C11 C 0.36629(17) 0.88194(19) 0.34889(14) 0.0263(6) Uani 0.896(4) 1 d D U P B 1
H11A H 0.3353 0.8242 0.3629 0.032 Uiso 0.896(4) 1 calc R U P B 1
C12 C 0.2918(2) 0.9551(2) 0.36225(18) 0.0375(7) Uani 0.896(4) 1 d D U P B 1
H12A H 0.2820 0.9542 0.4197 0.056 Uiso 0.896(4) 1 calc R U P B 1
H12B H 0.2250 0.9426 0.3204 0.056 Uiso 0.896(4) 1 calc R U P B 1
H12C H 0.3207 1.0151 0.3551 0.056 Uiso 0.896(4) 1 calc R U P B 1
C13 C 0.47014(19) 0.89775(19) 0.41557(15) 0.0372(7) Uani 0.896(4) 1 d D U P B 1
H13A H 0.4927 0.9623 0.4207 0.056 Uiso 0.896(4) 1 calc R U P B 1
H13B H 0.5218 0.8608 0.3981 0.056 Uiso 0.896(4) 1 calc R U P B 1
H13C H 0.4624 0.8803 0.4706 0.056 Uiso 0.896(4) 1 calc R U P B 1
P1' P 0.37303(4) 0.85903(3) 0.23601(3) 0.01908(11) Uani 0.104(4) 1 d . U P B 2
C11' C 0.4006(18) 0.9125(13) 0.3539(13) 0.0263(6) Uani 0.104(4) 1 d D U P B 2
H11B H 0.4730 0.9396 0.3710 0.032 Uiso 0.104(4) 1 calc R U P B 2
C12' C 0.328(2) 0.9882(14) 0.3641(18) 0.0375(7) Uani 0.104(4) 1 d D U P B 2
H12D H 0.2559 0.9646 0.3423 0.056 Uiso 0.104(4) 1 calc R U P B 2
H12E H 0.3406 1.0394 0.3321 0.056 Uiso 0.104(4) 1 calc R U P B 2
H12F H 0.3405 1.0089 0.4244 0.056 Uiso 0.104(4) 1 calc R U P B 2
C13' C 0.3927(15) 0.8371(11) 0.4126(12) 0.027(4) Uani 0.104(4) 1 d D U P B 2
H13D H 0.4084 0.8634 0.4716 0.041 Uiso 0.104(4) 1 calc R U P B 2
H13E H 0.4422 0.7910 0.4075 0.041 Uiso 0.104(4) 1 calc R U P B 2
H13F H 0.3225 0.8088 0.3963 0.041 Uiso 0.104(4) 1 calc R U P B 2
C14 C 0.40024(16) 0.97196(13) 0.19650(13) 0.0244(4) Uani 1 1 d . U . . .
H14A H 0.4276 0.9567 0.1460 0.029 Uiso 1 1 calc R U . B 1
C15 C 0.30862(18) 1.03152(15) 0.16446(15) 0.0341(5) Uani 1 1 d . U . . .
H15A H 0.3331 1.0869 0.1440 0.051 Uiso 1 1 calc R U . . .
H15B H 0.2771 1.0481 0.2110 0.051 Uiso 1 1 calc R U . . .
H15C H 0.2572 0.9976 0.1179 0.051 Uiso 1 1 calc R U . . .
C16 C 0.48839(19) 1.02771(16) 0.26072(16) 0.0384(6) Uani 1 1 d . U . . .
H16A H 0.5131 1.0776 0.2329 0.058 Uiso 1 1 calc R U . . .
H16B H 0.5452 0.9883 0.2819 0.058 Uiso 1 1 calc R U . . .
H16C H 0.4632 1.0529 0.3084 0.058 Uiso 1 1 calc R U . . .
P2 P 0.40937(4) 0.76028(4) 0.05418(3) 0.02210(11) Uani 1 1 d . U . . .
C17 C 0.27868(14) 0.80164(15) 0.03382(12) 0.0239(4) Uani 1 1 d . U . . .
H17A H 0.2841 0.8690 0.0403 0.029 Uiso 1 1 calc R U . . .
H17B H 0.2419 0.7830 -0.0260 0.029 Uiso 1 1 calc R U . . .
C18 C 0.48415(17) 0.84641(17) 0.01048(15) 0.0338(5) Uani 1 1 d . U . . .
H18A H 0.4957 0.9004 0.0530 0.041 Uiso 1 1 calc R U . . .
C19 C 0.4293(2) 0.8830(2) -0.0723(2) 0.0665(10) Uani 1 1 d . U . . .
H19A H 0.4699 0.9354 -0.0829 0.100 Uiso 1 1 calc R U . . .
H19B H 0.3610 0.9020 -0.0689 0.100 Uiso 1 1 calc R U . . .
H19C H 0.4214 0.8354 -0.1187 0.100 Uiso 1 1 calc R U . . .
C20 C 0.5927(2) 0.8209(3) 0.0075(2) 0.0779(12) Uani 1 1 d . U . . .
H20A H 0.6372 0.8764 0.0132 0.117 Uiso 1 1 calc R U . . .
H20B H 0.5896 0.7867 -0.0468 0.117 Uiso 1 1 calc R U . . .
H20C H 0.6211 0.7832 0.0543 0.117 Uiso 1 1 calc R U . . .
C21 C 0.39066(19) 0.65575(17) -0.02195(14) 0.0362(5) Uani 1 1 d . U . . .
H21A H 0.3571 0.6082 0.0046 0.043 Uiso 1 1 calc R U . . .
C22 C 0.3210(2) 0.6601(2) -0.10933(18) 0.0649(9) Uani 1 1 d . U . . .
H22A H 0.3129 0.5997 -0.1401 0.097 Uiso 1 1 calc R U . . .
H22B H 0.3514 0.7037 -0.1400 0.097 Uiso 1 1 calc R U . . .
H22C H 0.2533 0.6796 -0.1049 0.097 Uiso 1 1 calc R U . . .
C23 C 0.4884(3) 0.6161(4) -0.0331(3) 0.140(3) Uani 1 1 d . U . . .
H23A H 0.4726 0.5548 -0.0619 0.210 Uiso 1 1 calc R U . . .
H23B H 0.5369 0.6128 0.0227 0.210 Uiso 1 1 calc R U . . .
H23C H 0.5196 0.6548 -0.0675 0.210 Uiso 1 1 calc R U . . .
P3 P 0.34473(4) 0.63455(4) 0.19628(3) 0.02306(11) Uani 1 1 d . U . . .
C24 C 0.22630(16) 0.65759(14) 0.11596(15) 0.0294(5) Uani 1 1 d . U . . .
H24A H 0.2267 0.6228 0.0620 0.035 Uiso 1 1 calc R U . . .
H24B H 0.1664 0.6333 0.1343 0.035 Uiso 1 1 calc R U . . .
C25 C 0.37605(17) 0.51668(14) 0.16455(15) 0.0300(5) Uani 1 1 d . U . . .
H25A H 0.4161 0.5247 0.1213 0.036 Uiso 1 1 calc R U . . .
C26 C 0.28589(19) 0.44846(16) 0.12027(18) 0.0435(6) Uani 1 1 d . U . . .
H26A H 0.3131 0.3935 0.0985 0.065 Uiso 1 1 calc R U . . .
H26B H 0.2400 0.4762 0.0730 0.065 Uiso 1 1 calc R U . . .
H26C H 0.2472 0.4322 0.1611 0.065 Uiso 1 1 calc R U . . .
C27 C 0.45123(19) 0.47549(16) 0.23808(17) 0.0395(6) Uani 1 1 d . U . . .
H27A H 0.4804 0.4219 0.2161 0.059 Uiso 1 1 calc R U . . .
H27B H 0.4143 0.4575 0.2796 0.059 Uiso 1 1 calc R U . . .
H27C H 0.5071 0.5208 0.2656 0.059 Uiso 1 1 calc R U . . .
C28 C 0.29224(17) 0.62458(16) 0.29197(15) 0.0331(5) Uani 1 1 d . U . . .
H28A H 0.2527 0.6805 0.2950 0.040 Uiso 1 1 calc R U . . .
C29 C 0.2133(2) 0.54521(19) 0.28687(19) 0.0478(7) Uani 1 1 d . U . . .
H29A H 0.1782 0.5551 0.3324 0.072 Uiso 1 1 calc R U . . .
H29B H 0.2489 0.4881 0.2933 0.072 Uiso 1 1 calc R U . . .
H29C H 0.1622 0.5417 0.2316 0.072 Uiso 1 1 calc R U . . .
C30 C 0.3730(2) 0.6287(2) 0.37763(16) 0.0463(7) Uani 1 1 d . U . . .
H30A H 0.3382 0.6326 0.4237 0.069 Uiso 1 1 calc R U . . .
H30B H 0.4200 0.6825 0.3831 0.069 Uiso 1 1 calc R U . . .
H30C H 0.4124 0.5737 0.3809 0.069 Uiso 1 1 calc R U . . .
B1 B 0.20747(17) 0.76525(16) 0.09625(15) 0.0229(5) Uani 1 1 d . U . . .
N1 N 0.96271(13) 0.73280(12) 0.58885(10) 0.0249(4) Uani 1 1 d . U . . .
P4 P 0.94767(4) 0.74249(4) 0.68261(3) 0.02217(11) Uani 1 1 d . U . . .
C31 C 0.81042(16) 0.74073(14) 0.67233(13) 0.0254(4) Uani 1 1 d . U . . .
C32 C 0.74077(19) 0.7368(2) 0.59299(16) 0.0473(7) Uani 1 1 d . U . . .
H32A H 0.7655 0.7359 0.5433 0.057 Uiso 1 1 calc R U . . .
C33 C 0.6352(2) 0.7344(2) 0.58554(17) 0.0559(8) Uani 1 1 d . U . . .
H33A H 0.5880 0.7312 0.5309 0.067 Uiso 1 1 calc R U . . .
C34 C 0.59878(19) 0.73652(18) 0.65701(17) 0.0411(6) Uani 1 1 d . U . . .
H34A H 0.5265 0.7352 0.6518 0.049 Uiso 1 1 calc R U . . .
C35 C 0.66703(18) 0.74054(15) 0.73610(15) 0.0349(5) Uani 1 1 d . U . . .
H35A H 0.6416 0.7422 0.7854 0.042 Uiso 1 1 calc R U . . .
C36 C 0.77244(17) 0.74221(15) 0.74442(14) 0.0296(5) Uani 1 1 d . U . . .
H36A H 0.8190 0.7444 0.7993 0.036 Uiso 1 1 calc R U . . .
C37 C 1.00448(16) 0.84651(14) 0.74292(12) 0.0250(4) Uani 1 1 d . U . . .
C38 C 0.94569(19) 0.92212(15) 0.74705(16) 0.0345(5) Uani 1 1 d . U . . .
H38A H 0.8731 0.9171 0.7232 0.041 Uiso 1 1 calc R U . . .
C39 C 0.9930(2) 1.00456(17) 0.78588(18) 0.0447(6) Uani 1 1 d . U . . .
H39A H 0.9523 1.0554 0.7897 0.054 Uiso 1 1 calc R U . . .
C40 C 1.0984(2) 1.01357(17) 0.81890(17) 0.0447(6) Uani 1 1 d . U . . .
H40A H 1.1304 1.0706 0.8446 0.054 Uiso 1 1 calc R U . . .
C41 C 1.1574(2) 0.93933(18) 0.81456(17) 0.0465(7) Uani 1 1 d . U . . .
H41A H 1.2303 0.9456 0.8367 0.056 Uiso 1 1 calc R U . . .
C42 C 1.11091(18) 0.85586(16) 0.77816(15) 0.0367(6) Uani 1 1 d . U . . .
H42A H 1.1518 0.8046 0.7772 0.044 Uiso 1 1 calc R U . . .
C43 C 1.00007(16) 0.65020(14) 0.74420(13) 0.0262(4) Uani 1 1 d . U . . .
C44 C 1.01468(19) 0.65492(16) 0.83221(14) 0.0362(5) Uani 1 1 d . U . . .
H44A H 0.9986 0.7083 0.8612 0.043 Uiso 1 1 calc R U . . .
C45 C 1.0528(2) 0.58159(18) 0.87723(16) 0.0445(6) Uani 1 1 d . U . . .
H45A H 1.0612 0.5842 0.9369 0.053 Uiso 1 1 calc R U . . .
C46 C 1.0786(2) 0.50453(17) 0.83516(17) 0.0429(6) Uani 1 1 d . U . . .
H46A H 1.1060 0.4549 0.8664 0.051 Uiso 1 1 calc R U . . .
C47 C 1.0647(2) 0.49951(16) 0.74836(17) 0.0383(6) Uani 1 1 d . U . . .
H47A H 1.0825 0.4465 0.7199 0.046 Uiso 1 1 calc R U . . .
C48 C 1.02475(17) 0.57158(14) 0.70252(15) 0.0291(5) Uani 1 1 d . U . . .
H48A H 1.0141 0.5675 0.6425 0.035 Uiso 1 1 calc R U . . .
P5 P 1.05031(4) 0.74462(4) 0.54044(3) 0.02288(11) Uani 1 1 d . U . . .
C49 C 0.98928(15) 0.74006(14) 0.42803(12) 0.0219(4) Uani 1 1 d . U . . .
C50 C 0.88300(15) 0.72723(14) 0.39792(13) 0.0260(4) Uani 1 1 d . U . . .
H50A H 0.8419 0.7165 0.4363 0.031 Uiso 1 1 calc R U . . .
C51 C 0.83618(16) 0.72993(15) 0.31169(13) 0.0292(5) Uani 1 1 d . U . . .
H51A H 0.7632 0.7216 0.2913 0.035 Uiso 1 1 calc R U . . .
C52 C 0.89583(17) 0.74467(14) 0.25587(13) 0.0291(5) Uani 1 1 d . U . . .
H52A H 0.8638 0.7467 0.1970 0.035 Uiso 1 1 calc R U . . .
C53 C 1.00198(17) 0.75642(16) 0.28525(13) 0.0327(5) Uani 1 1 d . U . . .
H53A H 1.0428 0.7658 0.2465 0.039 Uiso 1 1 calc R U . . .
C54 C 1.04924(16) 0.75461(16) 0.37156(13) 0.0300(5) Uani 1 1 d . U . . .
H54A H 1.1222 0.7633 0.3918 0.036 Uiso 1 1 calc R U . . .
C55 C 1.12189(17) 0.85307(16) 0.56614(13) 0.0291(5) Uani 1 1 d . U . . .
C56 C 1.0688(2) 0.92946(16) 0.58103(14) 0.0347(5) Uani 1 1 d . U . . .
H56A H 0.9975 0.9231 0.5794 0.042 Uiso 1 1 calc R U . . .
C57 C 1.1199(2) 1.01497(18) 0.59820(16) 0.0479(7) Uani 1 1 d . U . . .
H57A H 1.0837 1.0668 0.6092 0.057 Uiso 1 1 calc R U . . .
C58 C 1.2227(3) 1.0248(2) 0.59935(17) 0.0554(8) Uani 1 1 d . U . . .
H58A H 1.2576 1.0832 0.6118 0.066 Uiso 1 1 calc R U . . .
C59 C 1.2751(2) 0.9497(2) 0.58244(17) 0.0549(8) Uani 1 1 d . U . . .
H59A H 1.3456 0.9571 0.5818 0.066 Uiso 1 1 calc R U . . .
C60 C 1.22605(19) 0.8633(2) 0.56636(15) 0.0414(6) Uani 1 1 d . U . . .
H60A H 1.2629 0.8118 0.5556 0.050 Uiso 1 1 calc R U . . .
C61 C 1.14025(16) 0.65530(16) 0.55718(13) 0.0286(5) Uani 1 1 d . U . . .
C62 C 1.12318(18) 0.57786(16) 0.50051(15) 0.0338(5) Uani 1 1 d . U . . .
H62A H 1.0697 0.5757 0.4493 0.041 Uiso 1 1 calc R U . . .
C63 C 1.1841(2) 0.50370(18) 0.51855(18) 0.0458(6) Uani 1 1 d . U . . .
H63A H 1.1720 0.4511 0.4796 0.055 Uiso 1 1 calc R U . . .
C64 C 1.2619(2) 0.5059(2) 0.59257(18) 0.0497(7) Uani 1 1 d . U . . .
H64A H 1.3031 0.4549 0.6048 0.060 Uiso 1 1 calc R U . . .
C65 C 1.2798(2) 0.5822(2) 0.64871(17) 0.0532(8) Uani 1 1 d . U . . .
H65A H 1.3337 0.5837 0.6996 0.064 Uiso 1 1 calc R U . . .
C66 C 1.21980(19) 0.6570(2) 0.63189(16) 0.0436(6) Uani 1 1 d . U . . .
H66A H 1.2328 0.7094 0.6711 0.052 Uiso 1 1 calc R U . . .

loop_
_atom_site_aniso_label
_atom_site_aniso_U_11
_atom_site_aniso_U_22
_atom_site_aniso_U_33
_atom_site_aniso_U_23
_atom_site_aniso_U_13
_atom_site_aniso_U_12
Cr1 0.01523(15) 0.01979(16) 0.01868(15) 0.00074(12) 0.00291(11) 0.00333(12)
C1 0.0205(10) 0.0300(12) 0.0363(12) -0.0090(9) -0.0011(9) 0.0016(9)
O1 0.0282(9) 0.0465(11) 0.0773(14) -0.0242(10) -0.0001(9) 0.0152(8)
C2 0.0191(10) 0.0352(12) 0.0282(11) 0.0055(9) 0.0067(8) 0.0055(9)
O2 0.0313(9) 0.0765(13) 0.0285(9) 0.0152(8) 0.0019(7) 0.0135(9)
C3 0.0216(10) 0.0315(11) 0.0255(10) 0.0036(8) 0.0041(8) 0.0055(9)
O3 0.0281(9) 0.0503(11) 0.0566(12) 0.0121(9) 0.0080(8) -0.0106(8)
C4 0.0185(9) 0.0265(11) 0.0237(10) 0.0022(8) 0.0026(7) 0.0048(8)
C5 0.0232(10) 0.0305(12) 0.0384(13) 0.0084(9) 0.0043(9) 0.0045(9)
C6 0.0298(11) 0.0362(13) 0.0351(13) 0.0076(10) 0.0032(9) 0.0122(10)
C7 0.0189(10) 0.0492(14) 0.0268(11) -0.0007(10) 0.0004(8) 0.0091(9)
C8 0.0209(10) 0.0454(14) 0.0333(12) 0.0037(10) 0.0049(9) -0.0027(9)
C9 0.0227(10) 0.0335(12) 0.0270(11) 0.0061(9) 0.0036(8) 0.0003(9)
C10 0.0178(9) 0.0249(11) 0.0276(10) 0.0050(8) 0.0067(8) 0.0042(8)
P1 0.0182(2) 0.0207(3) 0.0186(2) 0.00118(19) 0.00494(19) 0.00377(19)
C11 0.0295(14) 0.0292(15) 0.0213(11) -0.0008(10) 0.0090(10) 0.0039(10)
C12 0.0418(17) 0.0458(18) 0.0274(13) -0.0028(13) 0.0135(13) 0.0136(13)
C13 0.0392(15) 0.0443(17) 0.0236(13) -0.0046(11) 0.0009(11) 0.0090(12)
P1' 0.0182(2) 0.0207(3) 0.0186(2) 0.00118(19) 0.00494(19) 0.00377(19)
C11' 0.0295(14) 0.0292(15) 0.0213(11) -0.0008(10) 0.0090(10) 0.0039(10)
C12' 0.0418(17) 0.0458(18) 0.0274(13) -0.0028(13) 0.0135(13) 0.0136(13)
C13' 0.021(10) 0.036(7) 0.024(7) -0.002(6) 0.005(6) 0.003(6)
C14 0.0261(11) 0.0193(10) 0.0289(11) 0.0027(8) 0.0085(8) 0.0030(8)
C15 0.0383(13) 0.0263(12) 0.0388(13) 0.0086(9) 0.0091(10) 0.0087(10)
C16 0.0359(13) 0.0292(13) 0.0456(14) -0.0019(10) 0.0048(11) -0.0043(10)
P2 0.0192(2) 0.0286(3) 0.0187(2) 0.0001(2) 0.00492(19) 0.0058(2)
C17 0.0199(9) 0.0291(11) 0.0215(10) 0.0014(8) 0.0026(8) 0.0066(8)
C18 0.0288(11) 0.0449(14) 0.0313(12) 0.0035(10) 0.0147(9) -0.0004(10)
C19 0.0454(17) 0.082(2) 0.074(2) 0.0515(19) 0.0077(15) -0.0047(16)
C20 0.0443(17) 0.142(3) 0.067(2) 0.046(2) 0.0377(16) 0.0293(19)
C21 0.0466(14) 0.0356(13) 0.0269(11) -0.0053(9) 0.0113(10) 0.0080(11)
C22 0.0611(19) 0.074(2) 0.0424(16) -0.0278(14) -0.0119(14) 0.0180(16)
C23 0.088(3) 0.190(5) 0.098(3) -0.104(3) -0.039(2) 0.096(3)
P3 0.0194(2) 0.0185(3) 0.0290(3) 0.0040(2) 0.0014(2) 0.0024(2)
C24 0.0206(10) 0.0228(11) 0.0392(12) 0.0056(9) -0.0031(9) 0.0012(8)
C25 0.0266(11) 0.0184(11) 0.0405(13) 0.0019(9) -0.0002(9) 0.0038(8)
C26 0.0368(14) 0.0245(13) 0.0575(17) -0.0015(11) -0.0080(12) -0.0005(10)
C27 0.0354(13) 0.0237(12) 0.0528(15) 0.0079(10) -0.0031(11) 0.0075(10)
C28 0.0285(11) 0.0334(13) 0.0395(13) 0.0094(10) 0.0112(10) 0.0005(9)
C29 0.0370(14) 0.0502(16) 0.0584(17) 0.0174(13) 0.0142(12) -0.0070(12)
C30 0.0427(15) 0.0621(18) 0.0350(14) 0.0130(12) 0.0107(11) -0.0083(13)
B1 0.0165(10) 0.0222(11) 0.0284(11) 0.0051(9) 0.0020(8) 0.0029(8)
N1 0.0232(8) 0.0298(10) 0.0222(8) 0.0021(7) 0.0067(7) 0.0037(7)
P4 0.0252(3) 0.0228(3) 0.0193(2) 0.00333(19) 0.0060(2) 0.0076(2)
C31 0.0280(10) 0.0227(11) 0.0277(10) 0.0048(8) 0.0099(8) 0.0074(8)
C32 0.0331(12) 0.084(2) 0.0291(12) 0.0136(13) 0.0117(10) 0.0187(13)
C33 0.0298(13) 0.101(2) 0.0378(14) 0.0162(15) 0.0051(11) 0.0176(14)
C34 0.0292(12) 0.0474(15) 0.0520(15) 0.0099(12) 0.0176(11) 0.0090(11)
C35 0.0413(13) 0.0298(12) 0.0401(13) 0.0015(10) 0.0231(10) 0.0008(10)
C36 0.0344(11) 0.0279(12) 0.0280(11) 0.0015(9) 0.0113(9) -0.0020(9)
C37 0.0336(11) 0.0238(10) 0.0185(10) 0.0038(8) 0.0074(8) 0.0067(8)
C38 0.0333(12) 0.0259(12) 0.0484(14) 0.0056(10) 0.0168(11) 0.0078(9)
C39 0.0531(16) 0.0242(12) 0.0644(18) 0.0022(11) 0.0285(14) 0.0086(11)
C40 0.0605(17) 0.0264(13) 0.0431(15) -0.0026(10) 0.0081(13) -0.0029(11)
C41 0.0439(15) 0.0388(14) 0.0433(15) -0.0007(11) -0.0122(12) 0.0037(11)
C42 0.0356(12) 0.0324(13) 0.0347(13) -0.0002(10) -0.0052(10) 0.0123(10)
C43 0.0266(11) 0.0235(11) 0.0279(11) 0.0037(8) 0.0049(8) 0.0063(8)
C44 0.0497(14) 0.0320(13) 0.0269(11) 0.0049(9) 0.0079(10) 0.0137(11)
C45 0.0613(17) 0.0411(14) 0.0301(13) 0.0127(10) 0.0055(12) 0.0158(12)
C46 0.0455(15) 0.0314(13) 0.0516(15) 0.0186(11) 0.0069(12) 0.0125(11)
C47 0.0446(14) 0.0236(12) 0.0492(15) 0.0064(10) 0.0147(11) 0.0096(10)
C48 0.0322(12) 0.0242(11) 0.0319(12) 0.0011(9) 0.0101(9) 0.0034(9)
P5 0.0189(2) 0.0302(3) 0.0185(2) 0.0018(2) 0.00278(19) 0.0040(2)
C49 0.0216(9) 0.0239(10) 0.0193(9) 0.0022(8) 0.0032(7) 0.0039(8)
C50 0.0221(10) 0.0305(12) 0.0256(10) 0.0010(8) 0.0070(8) 0.0014(8)
C51 0.0215(10) 0.0345(12) 0.0274(11) 0.0000(9) -0.0008(8) 0.0031(9)
C52 0.0373(12) 0.0283(12) 0.0189(10) 0.0047(8) 0.0011(8) 0.0029(9)
C53 0.0339(12) 0.0426(14) 0.0237(11) 0.0063(9) 0.0110(9) -0.0027(10)
C54 0.0224(10) 0.0414(13) 0.0263(10) 0.0028(9) 0.0068(8) -0.0017(9)
C55 0.0276(11) 0.0376(12) 0.0192(10) 0.0006(8) 0.0018(8) -0.0037(9)
C56 0.0409(13) 0.0343(13) 0.0271(12) 0.0070(9) 0.0047(10) -0.0011(10)
C57 0.0715(19) 0.0375(14) 0.0309(13) 0.0048(10) 0.0073(13) -0.0078(13)
C58 0.0682(19) 0.0579(18) 0.0321(14) -0.0030(12) 0.0045(13) -0.0314(15)
C59 0.0434(16) 0.080(2) 0.0353(15) -0.0065(13) 0.0054(12) -0.0302(14)
C60 0.0297(12) 0.0626(17) 0.0280(12) -0.0054(11) 0.0040(10) -0.0093(11)
C61 0.0239(10) 0.0386(12) 0.0237(10) 0.0052(9) 0.0056(8) 0.0093(9)
C62 0.0325(12) 0.0346(13) 0.0331(12) 0.0039(9) 0.0049(10) 0.0068(10)
C63 0.0496(16) 0.0357(14) 0.0497(16) 0.0028(11) 0.0072(12) 0.0136(12)
C64 0.0440(15) 0.0531(17) 0.0531(17) 0.0132(13) 0.0091(13) 0.0266(13)
C65 0.0420(15) 0.073(2) 0.0386(15) 0.0059(13) -0.0035(12) 0.0281(14)
C66 0.0344(13) 0.0603(17) 0.0317(13) -0.0025(11) -0.0006(10) 0.0201(12)

loop_
_atom_type_symbol
_atom_type_description
_atom_type_scat_dispersion_real
_atom_type_scat_dispersion_imag
_atom_type_scat_source
C C 0.0033 0.0016 'International Tables Vol C Tables 4.2.6.8 and 6.1.1.4'
H H 0.0000 0.0000 'International Tables Vol C Tables 4.2.6.8 and 6.1.1.4'
B B 0.0013 0.0007 'International Tables Vol C Tables 4.2.6.8 and 6.1.1.4'
N N 0.0061 0.0033 'International Tables Vol C Tables 4.2.6.8 and 6.1.1.4'
O O 0.0106 0.0060 'International Tables Vol C Tables 4.2.6.8 and 6.1.1.4'
P P 0.1023 0.0942 'International Tables Vol C Tables 4.2.6.8 and 6.1.1.4'
Cr Cr 0.3209 0.6236 'International Tables Vol C Tables 4.2.6.8 and 6.1.1.4'

loop_
_geom_angle_atom_site_label_1
_geom_angle_atom_site_label_2
_geom_angle_atom_site_label_3
_geom_angle
C2 Cr1 C1 81.85(10)
C2 Cr1 C3 86.02(9)
C1 Cr1 C3 88.06(10)
C2 Cr1 P3 96.97(7)
C1 Cr1 P3 94.16(8)
C3 Cr1 P3 176.49(7)
C2 Cr1 P1 98.87(7)
C1 Cr1 P1 179.26(8)
C3 Cr1 P1 91.85(7)
P3 Cr1 P1 85.88(4)
C2 Cr1 P1' 98.87(7)
C1 Cr1 P1' 179.26(8)
C3 Cr1 P1' 91.85(7)
P3 Cr1 P1' 85.88(4)
C2 Cr1 P2 173.51(7)
C1 Cr1 P2 92.19(7)
C3 Cr1 P2 91.22(7)
P3 Cr1 P2 85.99(2)
P1 Cr1 P2 87.08(3)
P1' Cr1 P2 87.08(3)
O1 C1 Cr1 173.22(19)
O2 C2 Cr1 169.70(18)
O3 C3 Cr1 175.33(19)
C9 C4 C5 114.55(18)
C9 C4 B1 124.56(18)
C5 C4 B1 120.79(18)
C6 C5 C4 123.1(2)
C6 C5 H5A 118.5
C4 C5 H5A 118.5
C7 C6 C5 120.1(2)
C7 C6 H6A 120.0
C5 C6 H6A 120.0
C8 C7 C6 118.9(2)
C8 C7 H7A 120.5
C6 C7 H7A 120.5
C7 C8 C9 120.2(2)
C7 C8 H8A 119.9
C9 C8 H8A 119.9
C8 C9 C4 123.2(2)
C8 C9 H9A 118.4
C4 C9 H9A 118.4
B1 C10 P1 116.58(13)
B1 C10 P1' 116.58(13)
B1 C10 H10A 108.1
P1 C10 H10A 108.1
B1 C10 H10B 108.1
P1 C10 H10B 108.1
H10A C10 H10B 107.3
C10 P1 C11 99.09(10)
C10 P1 C14 104.35(9)
C11 P1 C14 107.11(11)
C10 P1 Cr1 114.29(7)
C11 P1 Cr1 118.36(7)
C14 P1 Cr1 112.07(7)
C13 C11 C12 110.6(2)
C13 C11 P1 116.01(17)
C12 C11 P1 114.69(16)
C13 C11 H11A 104.7
C12 C11 H11A 104.7
P1 C11 H11A 104.7
C11 C12 H12A 109.5
C11 C12 H12B 109.5
H12A C12 H12B 109.5
C11 C12 H12C 109.5
H12A C12 H12C 109.5
H12B C12 H12C 109.5
C11 C13 H13A 109.5
C11 C13 H13B 109.5
H13A C13 H13B 109.5
C11 C13 H13C 109.5
H13A C13 H13C 109.5
H13B C13 H13C 109.5
C10 P1' C14 104.35(9)
C10 P1' C11' 113.6(6)
C14 P1' C11' 92.0(5)
C10 P1' Cr1 114.29(7)
C14 P1' Cr1 112.07(7)
C11' P1' Cr1 117.5(5)
C13' C11' C12' 110.6(5)
C13' C11' P1' 109.4(14)
C12' C11' P1' 112.5(16)
C13' C11' H11B 108.0
C12' C11' H11B 108.0
P1' C11' H11B 108.0
C11' C12' H12D 109.5
C11' C12' H12E 109.5
H12D C12' H12E 109.5
C11' C12' H12F 109.5
H12D C12' H12F 109.5
H12E C12' H12F 109.5
C11' C13' H13D 109.5
C11' C13' H13E 109.5
H13D C13' H13E 109.5
C11' C13' H13F 109.5
H13D C13' H13F 109.5
H13E C13' H13F 109.5
C16 C14 C15 110.53(18)
C16 C14 P1 111.50(15)
C15 C14 P1 117.93(15)
C16 C14 P1' 111.50(15)
C15 C14 P1' 117.93(15)
C16 C14 H14A 105.3
C15 C14 H14A 105.3
P1 C14 H14A 105.3
C14 C15 H15A 109.5
C14 C15 H15B 109.5
H15A C15 H15B 109.5
C14 C15 H15C 109.5
H15A C15 H15C 109.5
H15B C15 H15C 109.5
C14 C16 H16A 109.5
C14 C16 H16B 109.5
H16A C16 H16B 109.5
C14 C16 H16C 109.5
H16A C16 H16C 109.5
H16B C16 H16C 109.5
C17 P2 C18 104.55(10)
C17 P2 C21 102.29(10)
C18 P2 C21 105.67(11)
C17 P2 Cr1 113.13(7)
C18 P2 Cr1 111.89(8)
C21 P2 Cr1 118.01(8)
B1 C17 P2 115.50(13)
B1 C17 H17A 108.4
P2 C17 H17A 108.4
B1 C17 H17B 108.4
P2 C17 H17B 108.4
H17A C17 H17B 107.5
C19 C18 C20 109.9(2)
C19 C18 P2 116.85(18)
C20 C18 P2 115.3(2)
C19 C18 H18A 104.4
C20 C18 H18A 104.4
P2 C18 H18A 104.4
C18 C19 H19A 109.5
C18 C19 H19B 109.5
H19A C19 H19B 109.5
C18 C19 H19C 109.5
H19A C19 H19C 109.5
H19B C19 H19C 109.5
C18 C20 H20A 109.5
C18 C20 H20B 109.5
H20A C20 H20B 109.5
C18 C20 H20C 109.5
H20A C20 H20C 109.5
H20B C20 H20C 109.5
C23 C21 C22 106.7(2)
C23 C21 P2 115.1(2)
C22 C21 P2 118.11(19)
C23 C21 H21A 105.3
C22 C21 H21A 105.3
P2 C21 H21A 105.3
C21 C22 H22A 109.5
C21 C22 H22B 109.5
H22A C22 H22B 109.5
C21 C22 H22C 109.5
H22A C22 H22C 109.5
H22B C22 H22C 109.5
C21 C23 H23A 109.5
C21 C23 H23B 109.5
H23A C23 H23B 109.5
C21 C23 H23C 109.5
H23A C23 H23C 109.5
H23B C23 H23C 109.5
C24 P3 C25 104.95(10)
C24 P3 C28 100.54(11)
C25 P3 C28 105.95(11)
C24 P3 Cr1 113.42(7)
C25 P3 Cr1 111.47(8)
C28 P3 Cr1 119.09(8)
B1 C24 P3 117.03(14)
B1 C24 H24A 108.0
P3 C24 H24A 108.0
B1 C24 H24B 108.0
P3 C24 H24B 108.0
H24A C24 H24B 107.3
C27 C25 C26 111.33(19)
C27 C25 P3 111.48(16)
C26 C25 P3 118.05(16)
C27 C25 H25A 104.9
C26 C25 H25A 104.9
P3 C25 H25A 104.9
C25 C26 H26A 109.5
C25 C26 H26B 109.5
H26A C26 H26B 109.5
C25 C26 H26C 109.5
H26A C26 H26C 109.5
H26B C26 H26C 109.5
C25 C27 H27A 109.5
C25 C27 H27B 109.5
H27A C27 H27B 109.5
C25 C27 H27C 109.5
H27A C27 H27C 109.5
H27B C27 H27C 109.5
C30 C28 C29 109.3(2)
C30 C28 P3 115.68(17)
C29 C28 P3 116.41(18)
C30 C28 H28A 104.7
C29 C28 H28A 104.7
P3 C28 H28A 104.7
C28 C29 H29A 109.5
C28 C29 H29B 109.5
H29A C29 H29B 109.5
C28 C29 H29C 109.5
H29A C29 H29C 109.5
H29B C29 H29C 109.5
C28 C30 H30A 109.5
C28 C30 H30B 109.5
H30A C30 H30B 109.5
C28 C30 H30C 109.5
H30A C30 H30C 109.5
H30B C30 H30C 109.5
C4 B1 C10 105.76(16)
C4 B1 C24 110.47(17)
C10 B1 C24 110.62(17)
C4 B1 C17 109.12(16)
C10 B1 C17 108.81(16)
C24 B1 C17 111.86(17)
P5 N1 P4 140.10(12)
N1 P4 C37 113.98(10)
N1 P4 C43 112.57(10)
C37 P4 C43 107.01(10)
N1 P4 C31 106.84(9)
C37 P4 C31 107.89(10)
C43 P4 C31 108.35(10)
C32 C31 C36 118.8(2)
C32 C31 P4 120.86(17)
C36 C31 P4 120.34(16)
C31 C32 C33 120.5(2)
C31 C32 H32A 119.7
C33 C32 H32A 119.7
C34 C33 C32 120.1(2)
C34 C33 H33A 119.9
C32 C33 H33A 119.9
C33 C34 C35 119.9(2)
C33 C34 H34A 120.0
C35 C34 H34A 120.0
C34 C35 C36 120.5(2)
C34 C35 H35A 119.7
C36 C35 H35A 119.7
C35 C36 C31 120.1(2)
C35 C36 H36A 120.0
C31 C36 H36A 120.0
C38 C37 C42 118.8(2)
C38 C37 P4 120.97(17)
C42 C37 P4 119.85(16)
C39 C38 C37 120.1(2)
C39 C38 H38A 120.0
C37 C38 H38A 120.0
C40 C39 C38 120.7(2)
C40 C39 H39A 119.7
C38 C39 H39A 119.7
C39 C40 C41 119.7(2)
C39 C40 H40A 120.1
C41 C40 H40A 120.1
C40 C41 C42 120.3(2)
C40 C41 H41A 119.9
C42 C41 H41A 119.9
C41 C42 C37 120.4(2)
C41 C42 H42A 119.8
C37 C42 H42A 119.8
C44 C43 C48 119.4(2)
C44 C43 P4 121.55(16)
C48 C43 P4 119.05(17)
C45 C44 C43 119.9(2)
C45 C44 H44A 120.0
C43 C44 H44A 120.0
C46 C45 C44 120.0(2)
C46 C45 H45A 120.0
C44 C45 H45A 120.0
C47 C46 C45 120.3(2)
C47 C46 H46A 119.8
C45 C46 H46A 119.8
C46 C47 C48 120.1(2)
C46 C47 H47A 119.9
C48 C47 H47A 119.9
C47 C48 C43 120.2(2)
C47 C48 H48A 119.9
C43 C48 H48A 119.9
N1 P5 C55 113.80(10)
N1 P5 C61 112.68(10)
C55 P5 C61 108.73(11)
N1 P5 C49 108.10(9)
C55 P5 C49 105.64(10)
C61 P5 C49 107.47(10)
C50 C49 C54 119.72(18)
C50 C49 P5 120.73(15)
C54 C49 P5 119.45(15)
C49 C50 C51 120.22(19)
C49 C50 H50A 119.9
C51 C50 H50A 119.9
C52 C51 C50 119.92(19)
C52 C51 H51A 120.0
C50 C51 H51A 120.0
C51 C52 C53 120.21(19)
C51 C52 H52A 119.9
C53 C52 H52A 119.9
C52 C53 C54 120.2(2)
C52 C53 H53A 119.9
C54 C53 H53A 119.9
C49 C54 C53 119.8(2)
C49 C54 H54A 120.1
C53 C54 H54A 120.1
C56 C55 C60 119.6(2)
C56 C55 P5 117.99(17)
C60 C55 P5 122.29(19)
C57 C56 C55 120.1(2)
C57 C56 H56A 120.0
C55 C56 H56A 120.0
C58 C57 C56 120.2(3)
C58 C57 H57A 119.9
C56 C57 H57A 119.9
C57 C58 C59 120.0(3)
C57 C58 H58A 120.0
C59 C58 H58A 120.0
C58 C59 C60 120.8(3)
C58 C59 H59A 119.6
C60 C59 H59A 119.6
C59 C60 C55 119.3(3)
C59 C60 H60A 120.4
C55 C60 H60A 120.4
C62 C61 C66 118.8(2)
C62 C61 P5 119.81(16)
C66 C61 P5 120.85(18)
C63 C62 C61 120.3(2)
C63 C62 H62A 119.9
C61 C62 H62A 119.9
C64 C63 C62 120.4(3)
C64 C63 H63A 119.8
C62 C63 H63A 119.8
C65 C64 C63 119.8(2)
C65 C64 H64A 120.1
C63 C64 H64A 120.1
C64 C65 C66 120.7(2)
C64 C65 H65A 119.7
C66 C65 H65A 119.7
C65 C66 C61 120.0(2)
C65 C66 H66A 120.0
C61 C66 H66A 120.0

loop_
_geom_bond_atom_site_label_1
_geom_bond_atom_site_label_2
_geom_bond_distance
Cr1 C2 1.822(2)
Cr1 C1 1.828(2)
Cr1 C3 1.830(2)
Cr1 P3 2.4275(9)
Cr1 P1 2.4417(9)
Cr1 P1' 2.4417(9)
Cr1 P2 2.4496(11)
C1 O1 1.172(3)
C2 O2 1.180(2)
C3 O3 1.169(3)
C4 C9 1.396(3)
C4 C5 1.407(3)
C4 B1 1.648(3)
C5 C6 1.391(3)
C5 H5A 0.9500
C6 C7 1.382(3)
C6 H6A 0.9500
C7 C8 1.378(3)
C7 H7A 0.9500
C8 C9 1.394(3)
C8 H8A 0.9500
C9 H9A 0.9500
C10 B1 1.654(3)
C10 P1 1.835(2)
C10 P1' 1.835(2)
C10 H10A 0.9900
C10 H10B 0.9900
P1 C11 1.875(2)
P1 C14 1.882(2)
C11 C13 1.532(3)
C11 C12 1.536(3)
C11 H11A 1.0000
C12 H12A 0.9800
C12 H12B 0.9800
C12 H12C 0.9800
C13 H13A 0.9800
C13 H13B 0.9800
C13 H13C 0.9800
P1' C14 1.882(2)
P1' C11' 1.97(2)
C11' C13' 1.533(3)
C11' C12' 1.534(3)
C11' H11B 1.0000
C12' H12D 0.9800
C12' H12E 0.9800
C12' H12F 0.9800
C13' H13D 0.9800
C13' H13E 0.9800
C13' H13F 0.9800
C14 C16 1.534(3)
C14 C15 1.536(3)
C14 H14A 1.0000
C15 H15A 0.9800
C15 H15B 0.9800
C15 H15C 0.9800
C16 H16A 0.9800
C16 H16B 0.9800
C16 H16C 0.9800
P2 C17 1.831(2)
P2 C18 1.878(2)
P2 C21 1.880(2)
C17 B1 1.665(3)
C17 H17A 0.9900
C17 H17B 0.9900
C18 C19 1.508(4)
C18 C20 1.527(4)
C18 H18A 1.0000
C19 H19A 0.9800
C19 H19B 0.9800
C19 H19C 0.9800
C20 H20A 0.9800
C20 H20B 0.9800
C20 H20C 0.9800
C21 C23 1.499(4)
C21 C22 1.499(3)
C21 H21A 1.0000
C22 H22A 0.9800
C22 H22B 0.9800
C22 H22C 0.9800
C23 H23A 0.9800
C23 H23B 0.9800
C23 H23C 0.9800
P3 C24 1.841(2)
P3 C25 1.870(2)
P3 C28 1.881(2)
C24 B1 1.655(3)
C24 H24A 0.9900
C24 H24B 0.9900
C25 C27 1.533(3)
C25 C26 1.538(3)
C25 H25A 1.0000
C26 H26A 0.9800
C26 H26B 0.9800
C26 H26C 0.9800
C27 H27A 0.9800
C27 H27B 0.9800
C27 H27C 0.9800
C28 C30 1.530(3)
C28 C29 1.534(3)
C28 H28A 1.0000
C29 H29A 0.9800
C29 H29B 0.9800
C29 H29C 0.9800
C30 H30A 0.9800
C30 H30B 0.9800
C30 H30C 0.9800
N1 P5 1.5840(18)
N1 P4 1.5909(18)
P4 C37 1.797(2)
P4 C43 1.802(2)
P4 C31 1.803(2)
C31 C32 1.386(3)
C31 C36 1.395(3)
C32 C33 1.388(3)
C32 H32A 0.9500
C33 C34 1.373(4)
C33 H33A 0.9500
C34 C35 1.375(4)
C34 H34A 0.9500
C35 C36 1.383(3)
C35 H35A 0.9500
C36 H36A 0.9500
C37 C38 1.394(3)
C37 C42 1.393(3)
C38 C39 1.385(4)
C38 H38A 0.9500
C39 C40 1.375(4)
C39 H39A 0.9500
C40 C41 1.380(4)
C40 H40A 0.9500
C41 C42 1.383(3)
C41 H41A 0.9500
C42 H42A 0.9500
C43 C44 1.396(3)
C43 C48 1.395(3)
C44 C45 1.387(3)
C44 H44A 0.9500
C45 C46 1.386(4)
C45 H45A 0.9500
C46 C47 1.377(4)
C46 H46A 0.9500
C47 C48 1.385(3)
C47 H47A 0.9500
C48 H48A 0.9500
P5 C55 1.803(2)
P5 C61 1.803(2)
P5 C49 1.804(2)
C49 C50 1.385(3)
C49 C54 1.390(3)
C50 C51 1.391(3)
C50 H50A 0.9500
C51 C52 1.379(3)
C51 H51A 0.9500
C52 C53 1.381(3)
C52 H52A 0.9500
C53 C54 1.392(3)
C53 H53A 0.9500
C54 H54A 0.9500
C55 C56 1.392(3)
C55 C60 1.398(3)
C56 C57 1.389(3)
C56 H56A 0.9500
C57 C58 1.376(4)
C57 H57A 0.9500
C58 C59 1.380(5)
C58 H58A 0.9500
C59 C60 1.389(4)
C59 H59A 0.9500
C60 H60A 0.9500
C61 C62 1.393(3)
C61 C66 1.398(3)
C62 C63 1.389(3)
C62 H62A 0.9500
C63 C64 1.378(4)
C63 H63A 0.9500
C64 C65 1.374(4)
C64 H64A 0.9500
C65 C66 1.388(4)
C65 H65A 0.9500
C66 H66A 0.9500

loop_
_geom_hbond_atom_site_label_D
_geom_hbond_atom_site_label_H
_geom_hbond_atom_site_label_A
_geom_hbond_distance_DH
_geom_hbond_distance_HA
_geom_hbond_distance_DA
_geom_hbond_angle_DHA
C33 H33A O2 0.95 2.61 3.321(3) 131.6
C51 H51A O2 0.95 2.70 3.393(3) 129.9

loop_
_geom_torsion_atom_site_label_1
_geom_torsion_atom_site_label_2
_geom_torsion_atom_site_label_3
_geom_torsion_atom_site_label_4
_geom_torsion
C1 Cr1 C2 O2 29.0(11)
C3 Cr1 C2 O2 -59.6(11)
P3 Cr1 C2 O2 122.2(11)
P1 Cr1 C2 O2 -150.9(11)
P1' Cr1 C2 O2 -150.9(11)
C9 C4 C5 C6 0.8(3)
B1 C4 C5 C6 -175.8(2)
C4 C5 C6 C7 -0.8(4)
C5 C6 C7 C8 0.4(3)
C6 C7 C8 C9 -0.1(3)
C7 C8 C9 C4 0.0(3)
C5 C4 C9 C8 -0.4(3)
B1 C4 C9 C8 176.1(2)
B1 C10 P1 C11 -154.33(16)
B1 C10 P1 C14 95.28(16)
B1 C10 P1 Cr1 -27.47(16)
C10 P1 C11 C13 173.4(2)
C14 P1 C11 C13 -78.4(2)
Cr1 P1 C11 C13 49.4(2)
C10 P1 C11 C12 -55.6(2)
C14 P1 C11 C12 52.6(2)
Cr1 P1 C11 C12 -179.64(17)
B1 C10 P1' C14 95.28(16)
B1 C10 P1' C11' -166.1(5)
B1 C10 P1' Cr1 -27.47(16)
C10 P1 C14 C16 151.51(16)
C11 P1 C14 C16 47.07(18)
Cr1 P1 C14 C16 -84.31(16)
C10 P1 C14 C15 22.07(19)
C11 P1 C14 C15 -82.38(18)
Cr1 P1 C14 C15 146.25(15)
C10 P1' C14 C16 151.51(16)
C11' P1' C14 C16 36.6(6)
Cr1 P1' C14 C16 -84.31(16)
C10 P1' C14 C15 22.07(19)
C11' P1' C14 C15 -92.9(6)
Cr1 P1' C14 C15 146.25(15)
C18 P2 C17 B1 -157.02(15)
C21 P2 C17 B1 92.98(17)
Cr1 P2 C17 B1 -35.03(17)
C17 P2 C18 C19 -39.9(2)
C21 P2 C18 C19 67.6(2)
Cr1 P2 C18 C19 -162.7(2)
C17 P2 C18 C20 -171.4(2)
C21 P2 C18 C20 -63.9(2)
Cr1 P2 C18 C20 65.8(2)
C17 P2 C21 C23 168.3(3)
C18 P2 C21 C23 59.1(3)
Cr1 P2 C21 C23 -66.9(3)
C17 P2 C21 C22 40.8(2)
C18 P2 C21 C22 -68.4(2)
Cr1 P2 C21 C22 165.6(2)
C25 P3 C24 B1 -151.91(17)
C28 P3 C24 B1 98.28(18)
Cr1 P3 C24 B1 -30.01(19)
C24 P3 C25 C27 -162.29(17)
C28 P3 C25 C27 -56.43(19)
Cr1 P3 C25 C27 74.54(18)
C24 P3 C25 C26 -31.5(2)
C28 P3 C25 C26 74.3(2)
Cr1 P3 C25 C26 -154.71(17)
C24 P3 C28 C30 -165.34(19)
C25 P3 C28 C30 85.6(2)
Cr1 P3 C28 C30 -40.9(2)
C24 P3 C28 C29 64.3(2)
C25 P3 C28 C29 -44.8(2)
Cr1 P3 C28 C29 -171.27(15)
C9 C4 B1 C10 -97.1(2)
C5 C4 B1 C10 79.1(2)
C9 C4 B1 C24 22.6(3)
C5 C4 B1 C24 -161.1(2)
C9 C4 B1 C17 146.0(2)
C5 C4 B1 C17 -37.8(3)
P1 C10 B1 C4 -162.64(13)
P1' C10 B1 C4 -162.64(13)
P1 C10 B1 C24 77.72(19)
P1' C10 B1 C24 77.72(19)
P1 C10 B1 C17 -45.5(2)
P1' C10 B1 C17 -45.5(2)
P3 C24 B1 C4 -160.05(15)
P3 C24 B1 C10 -43.3(2)
P3 C24 B1 C17 78.2(2)
P2 C17 B1 C4 -161.07(14)
P2 C17 B1 C10 83.99(18)
P2 C17 B1 C24 -38.5(2)
P5 N1 P4 C37 47.2(2)
P5 N1 P4 C43 -75.0(2)
P5 N1 P4 C31 166.23(17)
N1 P4 C31 C32 -3.4(2)
C37 P4 C31 C32 119.6(2)
C43 P4 C31 C32 -124.9(2)
N1 P4 C31 C36 175.90(17)
C37 P4 C31 C36 -61.15(19)
C43 P4 C31 C36 54.4(2)
C36 C31 C32 C33 -0.1(4)
P4 C31 C32 C33 179.2(2)
C31 C32 C33 C34 0.5(5)
C32 C33 C34 C35 -0.4(5)
C33 C34 C35 C36 -0.2(4)
C34 C35 C36 C31 0.6(3)
C32 C31 C36 C35 -0.5(3)
P4 C31 C36 C35 -179.79(17)
N1 P4 C37 C38 95.34(19)
C43 P4 C37 C38 -139.54(18)
C31 P4 C37 C38 -23.1(2)
N1 P4 C37 C42 -77.2(2)
C43 P4 C37 C42 47.9(2)
C31 P4 C37 C42 164.28(18)
C42 C37 C38 C39 -0.2(3)
P4 C37 C38 C39 -172.87(19)
C37 C38 C39 C40 1.6(4)
C38 C39 C40 C41 -1.1(4)
C39 C40 C41 C42 -0.8(4)
C40 C41 C42 C37 2.2(4)
C38 C37 C42 C41 -1.7(4)
P4 C37 C42 C41 171.1(2)
N1 P4 C43 C44 166.30(19)
C37 P4 C43 C44 40.3(2)
C31 P4 C43 C44 -75.8(2)
N1 P4 C43 C48 -14.9(2)
C37 P4 C43 C48 -140.87(18)
C31 P4 C43 C48 103.03(19)
C48 C43 C44 C45 -0.4(4)
P4 C43 C44 C45 178.4(2)
C43 C44 C45 C46 1.5(4)
C44 C45 C46 C47 -1.3(4)
C45 C46 C47 C48 0.0(4)
C46 C47 C48 C43 1.1(4)
C44 C43 C48 C47 -0.9(3)
P4 C43 C48 C47 -179.69(18)
P4 N1 P5 C55 -51.5(2)
P4 N1 P5 C61 72.9(2)
P4 N1 P5 C49 -168.53(17)
N1 P5 C49 C50 -0.5(2)
C55 P5 C49 C50 -122.68(18)
C61 P5 C49 C50 121.36(18)
N1 P5 C49 C54 175.94(17)
C55 P5 C49 C54 53.8(2)
C61 P5 C49 C54 -62.2(2)
C54 C49 C50 C51 -0.8(3)
P5 C49 C50 C51 175.68(16)
C49 C50 C51 C52 0.6(3)
C50 C51 C52 C53 0.2(3)
C51 C52 C53 C54 -0.8(3)
C50 C49 C54 C53 0.2(3)
P5 C49 C54 C53 -176.30(17)
C52 C53 C54 C49 0.6(3)
N1 P5 C55 C56 -35.6(2)
C61 P5 C55 C56 -162.13(17)
C49 P5 C55 C56 82.77(18)
N1 P5 C55 C60 148.34(18)
C61 P5 C55 C60 21.9(2)
C49 P5 C55 C60 -93.2(2)
C60 C55 C56 C57 -1.7(3)
P5 C55 C56 C57 -177.81(18)
C55 C56 C57 C58 1.0(4)
C56 C57 C58 C59 0.7(4)
C57 C58 C59 C60 -1.7(4)
C58 C59 C60 C55 1.0(4)
C56 C55 C60 C59 0.7(3)
P5 C55 C60 C59 176.68(19)
N1 P5 C61 C62 92.2(2)
C55 P5 C61 C62 -140.69(19)
C49 P5 C61 C62 -26.8(2)
N1 P5 C61 C66 -79.6(2)
C55 P5 C61 C66 47.5(2)
C49 P5 C61 C66 161.4(2)
C66 C61 C62 C63 0.3(4)
P5 C61 C62 C63 -171.6(2)
C61 C62 C63 C64 0.0(4)
C62 C63 C64 C65 -0.4(5)
C63 C64 C65 C66 0.3(5)
C64 C65 C66 C61 0.0(4)
C62 C61 C66 C65 -0.4(4)
P5 C61 C66 C65 171.5(2)
